data_4501487
loop_
_publ_author_name
'Kim, Seong-Yun'
'Takao, Koichiro'
'Haga, Yoshinori'
'Yamamoto, Etsuji'
'Kawata, Yoshihisa'
'Morita, Yasuji'
'Nishimura, Kenji'
'Ikeda, Yasuhisa'

_publ_section_title
;
 Molecular and Crystal Structures of Plutonyl(VI) Nitrate Complexes
 withN-Alkylated 2-Pyrrolidone Derivatives: Cocrystallization Potentiality
 of UVIand PuVI
;
_journal_issue 5
_journal_name_full 'Crystal Growth &amp; Design'
_journal_page_first 2033
_journal_paper_doi 10.1021/cg100015t
_journal_volume 10
_journal_year 2010
_chemical_formula_moiety 'C20 H34 N4 O10 Pu'
_chemical_formula_sum 'C20 H34 N4 O10 Pu'
_chemical_formula_weight 729.67
_chemical_name_systematic
; 
 ? 
;
_space_group_IT_number 14
_symmetry_cell_setting monoclinic
_symmetry_space_group_name_Hall '-P 2ybc'
_symmetry_space_group_name_H-M 'P 1 21/c 1'
_atom_sites_solution_hydrogens geom
_atom_sites_solution_primary direct
_atom_sites_solution_secondary difmap
_audit_creation_method SHELXL-97
_cell_angle_alpha 90.00
_cell_angle_beta 102.255(2)
_cell_angle_gamma 90.00
_cell_formula_units_Z 2
_cell_length_a 7.0236(5)
_cell_length_b 18.4311(12)
_cell_length_c 10.5097(7)
_cell_measurement_temperature 296(2)
_cell_volume 1329.51(16)
_computing_cell_refinement PROCESS-AUTO
_computing_data_collection PROCESS-AUTO
_computing_data_reduction CrystalStructure
_computing_structure_refinement 'SHELXL-97 (Sheldrick, 1997)'
_computing_structure_solution SIR92
_diffrn_ambient_temperature 296(2)
_diffrn_detector_area_resol_mean 10.00
_diffrn_measured_fraction_theta_full 0.997
_diffrn_measured_fraction_theta_max 0.997
_diffrn_measurement_device_type 'Rigaku RAXIS-RAPID'
_diffrn_measurement_method \w
_diffrn_radiation_monochromator graphite
_diffrn_radiation_source 'fine-focus sealed tube'
_diffrn_radiation_type MoK\a
_diffrn_radiation_wavelength 0.71073
_diffrn_reflns_av_R_equivalents 0.0557
_diffrn_reflns_av_sigmaI/netI 0.0387
_diffrn_reflns_limit_h_max 7
_diffrn_reflns_limit_h_min -8
_diffrn_reflns_limit_k_max 22
_diffrn_reflns_limit_k_min -22
_diffrn_reflns_limit_l_max 12
_diffrn_reflns_limit_l_min -12
_diffrn_reflns_number 10292
_diffrn_reflns_theta_full 25.32
_diffrn_reflns_theta_max 25.32
_diffrn_reflns_theta_min 3.17
_exptl_absorpt_coefficient_mu 2.535
_exptl_absorpt_correction_T_max 0.5167
_exptl_absorpt_correction_T_min 0.3468
_exptl_absorpt_correction_type empirical
_exptl_crystal_density_diffrn 1.830
_exptl_crystal_density_method 'not measured'
_exptl_crystal_F_000 712
_exptl_crystal_size_max 0.53
_exptl_crystal_size_mid 0.40
_exptl_crystal_size_min 0.30
_refine_diff_density_max 0.918
_refine_diff_density_min -0.574
_refine_diff_density_rms 0.084
_refine_ls_extinction_coef 0.0001(2)
_refine_ls_extinction_expression Fc^*^=kFc[1+0.001xFc^2^\l^3^/sin(2\q)]^-1/4^
_refine_ls_extinction_method SHELXL
_refine_ls_goodness_of_fit_ref 1.201
_refine_ls_hydrogen_treatment constr
_refine_ls_matrix_type full
_refine_ls_number_parameters 162
_refine_ls_number_reflns 2424
_refine_ls_number_restraints 0
_refine_ls_restrained_S_all 1.201
_refine_ls_R_factor_all 0.0635
_refine_ls_R_factor_gt 0.0443
_refine_ls_shift/su_max 0.000
_refine_ls_shift/su_mean 0.000
_refine_ls_structure_factor_coef Fsqd
_refine_ls_weighting_details 'calc w=1/[\s^2^(Fo^2^)+(0.0128P)^2^+2.6144P] where P=(Fo^2^+2Fc^2^)/3'
_refine_ls_weighting_scheme calc
_refine_ls_wR_factor_gt 0.0791
_refine_ls_wR_factor_ref 0.0852
_reflns_number_gt 1735
_reflns_number_total 2424
_reflns_threshold_expression >2sigma(I)
_cod_data_source_file cg100015t_si_002.cif
_cod_data_source_block PuO2(NO3)2(NCP)2
_cod_original_sg_symbol_H-M 'P 21/c'
_cod_database_code 4501487

loop_
_symmetry_equiv_pos_as_xyz
'x, y, z'
'-x, y+1/2, -z+1/2'
'-x, -y, -z'
'x, -y-1/2, z-1/2'

loop_
_atom_site_label
_atom_site_type_symbol
_atom_site_fract_x
_atom_site_fract_y
_atom_site_fract_z
_atom_site_U_iso_or_equiv
_atom_site_adp_type
_atom_site_occupancy
_atom_site_symmetry_multiplicity
_atom_site_calc_flag
_atom_site_refinement_flags
Pu1 Pu 0.5000 0.0000 0.5000 0.06675(18) Uani 1 2 d S
O1 O 0.3188(8) -0.0162(3) 0.5847(5) 0.0846(17) Uani 1 1 d .
O3 O 0.3890(12) 0.1282(4) 0.4654(7) 0.105(2) Uani 1 1 d .
O2 O 0.6470(8) 0.0821(3) 0.6664(5) 0.0820(17) Uani 1 1 d .
O4 O 0.2529(10) 0.0554(4) 0.3188(7) 0.106(2) Uani 1 1 d .
O5 O 0.1777(16) 0.1696(5) 0.3030(11) 0.190(5) Uani 1 1 d .
N2 N 0.8740(10) 0.1324(4) 0.8263(6) 0.0762(19) Uani 1 1 d .
N1 N 0.2681(14) 0.1195(6) 0.3612(11) 0.109(3) Uani 1 1 d .
C5 C 0.7469(12) 0.1359(5) 0.9214(7) 0.077(2) Uani 1 1 d .
H17 H 0.6133 0.1285 0.8722 0.092 Uiso 1 1 calc R
C1 C 0.8195(13) 0.1042(5) 0.7074(8) 0.076(2) Uani 1 1 d .
C6 C 0.7500(18) 0.2080(5) 0.9871(9) 0.105(3) Uani 1 1 d .
H1 H 0.7110 0.2455 0.9219 0.126 Uiso 1 1 calc R
H2 H 0.8815 0.2187 1.0339 0.126 Uiso 1 1 calc R
C7 C 0.6142(17) 0.2086(6) 1.0809(10) 0.108(3) Uani 1 1 d .
H3 H 0.6257 0.2547 1.1264 0.130 Uiso 1 1 calc R
H4 H 0.4809 0.2039 1.0325 0.130 Uiso 1 1 calc R
C8 C 0.659(2) 0.1484(7) 1.1778(9) 0.128(4) Uani 1 1 d .
H5 H 0.5651 0.1486 1.2334 0.154 Uiso 1 1 calc R
H6 H 0.7876 0.1555 1.2322 0.154 Uiso 1 1 calc R
C10 C 0.790(2) 0.0758(6) 1.0144(11) 0.129(4) Uani 1 1 d .
H7 H 0.9232 0.0800 1.0634 0.155 Uiso 1 1 calc R
H8 H 0.7780 0.0301 0.9674 0.155 Uiso 1 1 calc R
C2 C 0.9803(14) 0.1061(6) 0.6369(9) 0.097(3) Uani 1 1 d .
H9 H 0.9412 0.1319 0.5551 0.116 Uiso 1 1 calc R
H10 H 1.0198 0.0574 0.6193 0.116 Uiso 1 1 calc R
C4 C 1.0798(16) 0.1526(7) 0.8539(10) 0.116(4) Uani 1 1 d .
H11 H 1.1550 0.1205 0.9188 0.140 Uiso 1 1 calc R
H12 H 1.0968 0.2020 0.8858 0.140 Uiso 1 1 calc R
C3 C 1.1433(16) 0.1454(7) 0.7265(11) 0.125(4) Uani 1 1 d .
H13 H 1.1639 0.1928 0.6918 0.150 Uiso 1 1 calc R
H14 H 1.2635 0.1179 0.7378 0.150 Uiso 1 1 calc R
C9 C 0.651(2) 0.0763(7) 1.1078(12) 0.165(7) Uani 1 1 d .
H15 H 0.5196 0.0674 1.0597 0.198 Uiso 1 1 calc R
H16 H 0.6866 0.0377 1.1711 0.198 Uiso 1 1 calc R

loop_
_atom_site_aniso_label
_atom_site_aniso_U_11
_atom_site_aniso_U_22
_atom_site_aniso_U_33
_atom_site_aniso_U_23
_atom_site_aniso_U_13
_atom_site_aniso_U_12
Pu1 0.0733(3) 0.0690(3) 0.0555(2) -0.0090(2) 0.00823(15) 0.0013(3)
O1 0.088(4) 0.101(5) 0.066(3) -0.009(3) 0.019(3) 0.000(3)
O3 0.122(6) 0.081(4) 0.106(5) -0.008(4) 0.010(4) 0.002(4)
O2 0.056(3) 0.112(5) 0.080(3) -0.038(3) 0.019(3) -0.004(3)
O4 0.083(5) 0.107(6) 0.114(5) 0.012(5) -0.008(4) 0.011(5)
O5 0.186(10) 0.118(7) 0.232(11) 0.037(7) -0.035(8) 0.045(7)
N2 0.078(5) 0.078(5) 0.066(4) -0.011(4) 0.003(3) -0.007(4)
N1 0.085(6) 0.100(7) 0.139(9) 0.018(7) 0.017(6) 0.011(6)
C5 0.075(5) 0.086(6) 0.064(4) -0.005(4) 0.004(4) -0.016(5)
C1 0.076(6) 0.067(6) 0.081(5) 0.000(4) 0.011(4) 0.003(5)
C6 0.152(10) 0.076(7) 0.098(7) -0.005(5) 0.047(7) 0.009(7)
C7 0.126(9) 0.096(8) 0.104(7) -0.018(6) 0.028(7) 0.007(7)
C8 0.196(14) 0.118(10) 0.080(7) -0.005(7) 0.052(8) -0.010(10)
C10 0.199(14) 0.087(8) 0.118(8) 0.019(7) 0.069(9) 0.030(8)
C2 0.090(7) 0.102(8) 0.102(7) -0.022(6) 0.026(5) -0.002(6)
C4 0.109(8) 0.125(9) 0.104(7) -0.011(7) 0.000(6) -0.038(7)
C3 0.097(8) 0.151(11) 0.134(9) -0.047(8) 0.043(7) -0.039(8)
C9 0.29(2) 0.095(9) 0.140(11) 0.012(8) 0.122(13) -0.008(11)

loop_
_atom_type_symbol
_atom_type_description
_atom_type_scat_dispersion_real
_atom_type_scat_dispersion_imag
_atom_type_scat_source
C C 0.0033 0.0016 'International Tables Vol C Tables 4.2.6.8 and 6.1.1.4'
H H 0.0000 0.0000 'International Tables Vol C Tables 4.2.6.8 and 6.1.1.4'
O O 0.0106 0.0060 'International Tables Vol C Tables 4.2.6.8 and 6.1.1.4'
N N 0.0061 0.0033 'International Tables Vol C Tables 4.2.6.8 and 6.1.1.4'
Pu Pu -9.4100 4.3056 'International Tables Vol C Tables 4.2.6.8 and 6.1.1.4'

loop_
_geom_angle_atom_site_label_1
_geom_angle_atom_site_label_2
_geom_angle_atom_site_label_3
_geom_angle
_geom_angle_site_symmetry_1
_geom_angle_site_symmetry_3
O1 Pu1 O1 180.0 . 3_656
O1 Pu1 O2 91.0(2) . 3_656
O1 Pu1 O2 89.0(2) 3_656 3_656
O1 Pu1 O2 89.0(2) . .
O1 Pu1 O2 91.0(2) 3_656 .
O2 Pu1 O2 179.999(1) 3_656 .
O1 Pu1 O3 90.2(3) . 3_656
O1 Pu1 O3 89.8(3) 3_656 3_656
O2 Pu1 O3 65.0(2) 3_656 3_656
O2 Pu1 O3 115.0(2) . 3_656
O1 Pu1 O3 89.8(3) . .
O1 Pu1 O3 90.2(3) 3_656 .
O2 Pu1 O3 115.0(2) 3_656 .
O2 Pu1 O3 65.0(2) . .
O3 Pu1 O3 180.000(1) 3_656 .
O1 Pu1 O4 89.7(3) . .
O1 Pu1 O4 90.3(3) 3_656 .
O2 Pu1 O4 65.0(2) 3_656 .
O2 Pu1 O4 115.0(2) . .
O3 Pu1 O4 130.0(2) 3_656 .
O3 Pu1 O4 50.0(2) . .
O1 Pu1 O4 90.3(3) . 3_656
O1 Pu1 O4 89.7(3) 3_656 3_656
O2 Pu1 O4 115.0(2) 3_656 3_656
O2 Pu1 O4 65.0(2) . 3_656
O3 Pu1 O4 50.0(2) 3_656 3_656
O3 Pu1 O4 130.0(2) . 3_656
O4 Pu1 O4 180.000(1) . 3_656
O1 Pu1 N1 89.6(3) . .
O1 Pu1 N1 90.4(3) 3_656 .
O2 Pu1 N1 90.2(3) 3_656 .
O2 Pu1 N1 89.8(3) . .
O3 Pu1 N1 155.2(2) 3_656 .
O3 Pu1 N1 24.8(2) . .
O4 Pu1 N1 25.2(2) . .
O4 Pu1 N1 154.8(2) 3_656 .
O1 Pu1 N1 90.4(3) . 3_656
O1 Pu1 N1 89.6(3) 3_656 3_656
O2 Pu1 N1 89.8(3) 3_656 3_656
O2 Pu1 N1 90.2(3) . 3_656
O3 Pu1 N1 24.8(2) 3_656 3_656
O3 Pu1 N1 155.2(2) . 3_656
O4 Pu1 N1 154.8(2) . 3_656
O4 Pu1 N1 25.2(2) 3_656 3_656
N1 Pu1 N1 180.0(3) . 3_656
N1 O3 Pu1 98.1(6) . .
C1 O2 Pu1 133.7(5) . .
N1 O4 Pu1 96.9(6) . .
C1 N2 C4 111.2(8) . .
C1 N2 C5 123.9(7) . .
C4 N2 C5 124.7(7) . .
O5 N1 O3 122.2(12) . .
O5 N1 O4 122.8(11) . .
O3 N1 O4 115.0(9) . .
O5 N1 Pu1 178.0(9) . .
O3 N1 Pu1 57.1(5) . .
O4 N1 Pu1 57.9(5) . .
C10 C5 N2 110.4(8) . .
C10 C5 C6 112.6(8) . .
N2 C5 C6 113.6(8) . .
O2 C1 N2 120.6(8) . .
O2 C1 C2 128.1(8) . .
N2 C1 C2 111.3(8) . .
C5 C6 C7 111.0(9) . .
C8 C7 C6 111.7(9) . .
C7 C8 C9 109.9(9) . .
C5 C10 C9 110.8(10) . .
C1 C2 C3 105.0(8) . .
N2 C4 C3 105.6(8) . .
C2 C3 C4 105.6(9) . .
C8 C9 C10 110.9(11) . .

loop_
_geom_bond_atom_site_label_1
_geom_bond_atom_site_label_2
_geom_bond_distance
_geom_bond_site_symmetry_2
Pu1 O1 1.727(5) .
Pu1 O1 1.727(5) 3_656
Pu1 O2 2.377(5) 3_656
Pu1 O2 2.377(5) .
Pu1 O3 2.490(7) 3_656
Pu1 O3 2.490(7) .
Pu1 O4 2.506(6) .
Pu1 O4 2.506(6) 3_656
Pu1 N1 2.936(10) .
Pu1 N1 2.936(10) 3_656
O3 N1 1.245(10) .
O2 C1 1.264(9) .
O4 N1 1.260(11) .
O5 N1 1.211(11) .
N2 C1 1.332(9) .
N2 C4 1.461(11) .
N2 C5 1.477(10) .
C5 C10 1.466(12) .
C5 C6 1.495(11) .
C1 C2 1.476(12) .
C6 C7 1.510(12) .
C7 C8 1.494(13) .
C8 C9 1.515(14) .
C10 C9 1.523(14) .
C2 C3 1.504(13) .
C4 C3 1.504(13) .
